data_4070673
loop_
_publ_author_name
'Boardman, Brycelyn M.'
'Valderrama, Juan M.'
'Mu\~noz, Flor'
'Wu, Guang'
'Bazan, Guillermo C.'
'Rojas, Rene'

_publ_section_title
;
 Remote Activation of Nickel Complexes by Coordination of B(C6F5)3to an
 Exocyclic Carbonitrile Functionality
;
_journal_issue 8
_journal_name_full Organometallics
_journal_page_first 1671
_journal_paper_doi 10.1021/om700933y
_journal_volume 27
_journal_year 2008
_chemical_formula_sum 'C28 H39 N2 Ni O P'
_chemical_formula_weight 509.30
_chemical_name_systematic
;
?
;
_space_group_IT_number 61
_symmetry_cell_setting orthorhombic
_symmetry_space_group_name_Hall '-P 2ac 2ab'
_symmetry_space_group_name_H-M 'P b c a'
_atom_sites_solution_hydrogens geom
_atom_sites_solution_primary direct
_atom_sites_solution_secondary difmap
_audit_creation_method SHELXL-97
_cell_angle_alpha 90.00
_cell_angle_beta 90.00
_cell_angle_gamma 90.00
_cell_formula_units_Z 8
_cell_length_a 15.268(2)
_cell_length_b 17.585(2)
_cell_length_c 20.729(3)
_cell_measurement_temperature 150(2)
_cell_volume 5565.5(13)
_computing_structure_refinement 'SHELXL-97 (Sheldrick, 1997)'
_computing_structure_solution 'SHELXS-97 (Sheldrick, 1990)'
_diffrn_ambient_temperature 150(2)
_diffrn_measured_fraction_theta_full 0.992
_diffrn_measured_fraction_theta_max 0.992
_diffrn_measurement_device_type 'CCD area detector'
_diffrn_measurement_method 'omega scan'
_diffrn_radiation_monochromator graphite
_diffrn_radiation_source 'fine-focus sealed tube'
_diffrn_radiation_type MoK\a
_diffrn_radiation_wavelength 0.71073
_diffrn_reflns_av_R_equivalents 0.0668
_diffrn_reflns_av_sigmaI/netI 0.0507
_diffrn_reflns_limit_h_max 17
_diffrn_reflns_limit_h_min -18
_diffrn_reflns_limit_k_max 21
_diffrn_reflns_limit_k_min -21
_diffrn_reflns_limit_l_max 25
_diffrn_reflns_limit_l_min -25
_diffrn_reflns_number 43197
_diffrn_reflns_theta_full 26.39
_diffrn_reflns_theta_max 26.39
_diffrn_reflns_theta_min 2.02
_exptl_absorpt_coefficient_mu 0.776
_exptl_absorpt_correction_T_max 0.262
_exptl_absorpt_correction_T_min 0.220
_exptl_absorpt_correction_type empirical
_exptl_absorpt_process_details 'psi scan'
_exptl_crystal_colour red
_exptl_crystal_density_diffrn 1.216
_exptl_crystal_density_method 'not measured'
_exptl_crystal_description cube
_exptl_crystal_F_000 2176
_exptl_crystal_size_max 0.3
_exptl_crystal_size_mid 0.25
_exptl_crystal_size_min 0.25
_refine_diff_density_max 1.508
_refine_diff_density_min -0.497
_refine_diff_density_rms 0.104
_refine_ls_extinction_method none
_refine_ls_goodness_of_fit_ref 1.293
_refine_ls_hydrogen_treatment mixed
_refine_ls_matrix_type full
_refine_ls_number_parameters 454
_refine_ls_number_reflns 5641
_refine_ls_number_restraints 0
_refine_ls_restrained_S_all 1.293
_refine_ls_R_factor_all 0.1155
_refine_ls_R_factor_gt 0.0628
_refine_ls_shift/su_max 0.043
_refine_ls_shift/su_mean 0.001
_refine_ls_structure_factor_coef Fsqd
_refine_ls_weighting_details 'calc w=1/[\s^2^(Fo^2^)+(0.0600P)^2^+2.0000P] where P=(Fo^2^+2Fc^2^)/3'
_refine_ls_weighting_scheme calc
_refine_ls_wR_factor_gt 0.1411
_refine_ls_wR_factor_ref 0.1628
_reflns_number_gt 3149
_reflns_number_total 5641
_reflns_threshold_expression >2sigma(I)
_cod_data_source_file om700933y-file003.cif
_cod_data_source_block sf14
_cod_depositor_comments
;
The following automatic conversions were performed:

'_symmetry_cell_setting' value 'Orthorhombic' changed to
'orthorhombic' according to
/home/saulius/struct/CIF-dictionaries/cif_core.dic dictionary named
'cif_core.dic' version 2.4.1 from 2010-06-29.

Automatic conversion script
Id: cif_fix_values 1715 2011-07-08 13:25:40Z adriana 
;
_cod_original_cell_volume 5565.4(13)
_cod_original_sg_symbol_H-M Pbca
_cod_original_formula_sum 'C22.40 H31.20 N1.60 Ni0.80 O0.80 P0.80'
_cod_database_code 4070673

loop_
_symmetry_equiv_pos_as_xyz
'x, y, z'
'-x+1/2, -y, z+1/2'
'-x, y+1/2, -z+1/2'
'x+1/2, -y+1/2, -z'
'-x, -y, -z'
'x-1/2, y, -z-1/2'
'x, -y-1/2, z-1/2'
'-x-1/2, y-1/2, z'

loop_
_atom_site_label
_atom_site_type_symbol
_atom_site_fract_x
_atom_site_fract_y
_atom_site_fract_z
_atom_site_U_iso_or_equiv
_atom_site_adp_type
_atom_site_occupancy
_atom_site_symmetry_multiplicity
_atom_site_calc_flag
C1 C 0.3599(3) 0.1079(2) 0.7064(2) 0.0343(10) Uani 1 1 d
C2 C 0.3739(3) 0.1387(2) 0.64530(19) 0.0306(9) Uani 1 1 d
C3 C 0.3291(3) 0.2027(2) 0.61918(19) 0.0328(10) Uani 1 1 d
C4 C 0.4029(4) 0.0347(3) 0.7271(3) 0.0484(13) Uani 1 1 d
C5 C 0.4313(3) 0.0982(2) 0.6027(2) 0.0338(10) Uani 1 1 d
C6 C 0.3410(4) 0.2151(3) 0.5472(2) 0.0466(13) Uani 1 1 d
C7 C 0.2280(3) 0.3027(2) 0.61734(17) 0.0297(9) Uani 1 1 d
C8 C 0.2601(3) 0.3766(2) 0.60611(18) 0.0336(9) Uani 1 1 d
C9 C 0.2071(3) 0.4265(3) 0.5710(2) 0.0396(11) Uani 1 1 d
C10 C 0.1275(3) 0.4048(3) 0.5483(2) 0.0431(11) Uani 1 1 d
C11 C 0.0969(3) 0.3326(3) 0.5605(2) 0.0422(11) Uani 1 1 d
C12 C 0.1453(3) 0.2801(2) 0.59561(19) 0.0361(10) Uani 1 1 d
C13 C 0.3496(3) 0.4012(3) 0.6297(2) 0.0454(12) Uani 1 1 d
C14 C 0.3458(4) 0.4755(3) 0.6680(3) 0.0534(13) Uani 1 1 d
C15 C 0.4135(5) 0.4117(4) 0.5738(4) 0.0733(19) Uani 1 1 d
C16 C 0.1072(3) 0.2021(3) 0.6093(2) 0.0454(12) Uani 1 1 d
C17 C 0.0834(6) 0.1604(4) 0.5479(3) 0.079(2) Uani 1 1 d
C18 C 0.0295(5) 0.2059(4) 0.6542(4) 0.0733(18) Uani 1 1 d
C19 C 0.2027(3) 0.3343(2) 0.7597(2) 0.0360(10) Uani 1 1 d
C20 C 0.2526(3) 0.3704(2) 0.81432(18) 0.0373(10) Uani 1 1 d
C21 C 0.3423(4) 0.3661(3) 0.8177(3) 0.0509(13) Uani 1 1 d
C22 C 0.3896(6) 0.3983(4) 0.8674(4) 0.071(2) Uani 1 1 d
C23 C 0.3489(8) 0.4325(4) 0.9162(4) 0.089(3) Uani 1 1 d
C24 C 0.2588(8) 0.4392(3) 0.9155(3) 0.077(2) Uani 1 1 d
C25 C 0.2117(4) 0.4092(3) 0.8650(2) 0.0527(14) Uani 1 1 d
C26 C 0.0927(4) 0.2385(4) 0.8675(3) 0.0605(16) Uani 1 1 d
C27 C 0.2624(5) 0.1847(5) 0.8990(3) 0.0681(19) Uani 1 1 d
C28 C 0.1471(4) 0.0972(3) 0.8203(3) 0.0485(13) Uani 1 1 d
H9 H 0.237(3) 0.472(3) 0.564(2) 0.045(13) Uiso 1 1 d
H10 H 0.088(3) 0.438(2) 0.5241(18) 0.027(10) Uiso 1 1 d
H11 H 0.042(3) 0.314(2) 0.5461(19) 0.035(11) Uiso 1 1 d
H13 H 0.366(3) 0.363(3) 0.660(2) 0.053(14) Uiso 1 1 d
H16 H 0.153(3) 0.174(3) 0.629(2) 0.059(15) Uiso 1 1 d
H21 H 0.372(3) 0.339(3) 0.785(2) 0.048(14) Uiso 1 1 d
H22 H 0.441(4) 0.391(4) 0.864(3) 0.08(3) Uiso 1 1 d
H23 H 0.387(5) 0.444(4) 0.953(4) 0.12(2) Uiso 1 1 d
H24 H 0.233(3) 0.460(3) 0.944(3) 0.048(16) Uiso 1 1 d
H25 H 0.151(3) 0.411(2) 0.8632(18) 0.024(12) Uiso 1 1 d
H41 H 0.355(4) 0.001(3) 0.751(2) 0.067(16) Uiso 1 1 d
H42 H 0.438(6) 0.039(4) 0.752(4) 0.12(3) Uiso 1 1 d
H43 H 0.420(6) 0.001(5) 0.697(5) 0.16(4) Uiso 1 1 d
H61 H 0.315(3) 0.255(3) 0.531(2) 0.048(14) Uiso 1 1 d
H62 H 0.396(4) 0.210(3) 0.536(3) 0.071(19) Uiso 1 1 d
H63 H 0.311(3) 0.179(2) 0.526(2) 0.039(13) Uiso 1 1 d
H141 H 0.329(3) 0.521(3) 0.639(2) 0.057(14) Uiso 1 1 d
H142 H 0.403(3) 0.486(2) 0.6855(19) 0.033(12) Uiso 1 1 d
H143 H 0.303(4) 0.474(3) 0.714(3) 0.096(19) Uiso 1 1 d
H151 H 0.429(4) 0.368(4) 0.551(3) 0.11(3) Uiso 1 1 d
H152 H 0.478(3) 0.428(3) 0.597(2) 0.065(15) Uiso 1 1 d
H153 H 0.401(6) 0.439(5) 0.540(4) 0.13(4) Uiso 1 1 d
H171 H 0.058(4) 0.105(4) 0.556(3) 0.10(2) Uiso 1 1 d
H172 H 0.129(5) 0.150(4) 0.514(3) 0.11(3) Uiso 1 1 d
H173 H 0.038(5) 0.187(4) 0.522(3) 0.10(2) Uiso 1 1 d
H181 H 0.009(3) 0.152(3) 0.663(2) 0.061(15) Uiso 1 1 d
H182 H 0.038(4) 0.233(3) 0.691(3) 0.09(2) Uiso 1 1 d
H183 H -0.033(5) 0.236(4) 0.635(3) 0.11(2) Uiso 1 1 d
H191 H 0.140(3) 0.334(2) 0.765(2) 0.045(13) Uiso 1 1 d
H192 H 0.217(2) 0.365(2) 0.7180(19) 0.031(10) Uiso 1 1 d
H261 H 0.105(4) 0.284(3) 0.883(3) 0.073(18) Uiso 1 1 d
H262 H 0.076(3) 0.211(3) 0.902(3) 0.065(17) Uiso 1 1 d
H263 H 0.052(4) 0.241(3) 0.830(3) 0.074(19) Uiso 1 1 d
H271 H 0.240(3) 0.157(2) 0.931(2) 0.040(12) Uiso 1 1 d
H272 H 0.312(4) 0.146(4) 0.890(3) 0.11(3) Uiso 1 1 d
H273 H 0.288(5) 0.228(4) 0.907(3) 0.10(3) Uiso 1 1 d
H281 H 0.194(3) 0.067(3) 0.806(2) 0.051(14) Uiso 1 1 d
H282 H 0.118(3) 0.079(2) 0.860(2) 0.042(12) Uiso 1 1 d
H283 H 0.100(4) 0.088(3) 0.785(3) 0.083(18) Uiso 1 1 d
N1 N 0.2787(2) 0.24765(18) 0.65350(15) 0.0309(8) Uani 1 1 d
N2 N 0.4784(3) 0.0677(2) 0.56878(19) 0.0447(10) Uani 1 1 d
Ni Ni 0.24755(3) 0.23216(3) 0.74438(2) 0.02804(17) Uani 1 1 d
O O 0.30962(19) 0.13781(15) 0.74793(13) 0.0368(7) Uani 1 1 d
P P 0.18770(8) 0.19292(6) 0.83236(5) 0.0380(3) Uani 1 1 d

loop_
_atom_site_aniso_label
_atom_site_aniso_U_11
_atom_site_aniso_U_22
_atom_site_aniso_U_33
_atom_site_aniso_U_23
_atom_site_aniso_U_13
_atom_site_aniso_U_12
C1 0.026(2) 0.033(2) 0.044(3) 0.0026(19) -0.003(2) 0.0023(18)
C2 0.030(2) 0.030(2) 0.032(2) 0.0000(17) -0.0017(18) 0.0027(18)
C3 0.037(2) 0.027(2) 0.034(2) -0.0040(18) -0.0025(19) -0.0057(18)
C4 0.052(3) 0.040(3) 0.053(3) 0.016(2) 0.004(3) 0.008(2)
C5 0.033(2) 0.032(2) 0.036(2) 0.0019(19) -0.005(2) -0.0018(19)
C6 0.057(4) 0.049(3) 0.034(3) 0.000(2) 0.002(3) 0.016(3)
C7 0.038(2) 0.033(2) 0.0180(19) 0.0003(16) 0.0018(16) 0.0045(18)
C8 0.040(3) 0.035(2) 0.026(2) 0.0018(17) 0.0061(19) 0.0027(19)
C9 0.058(3) 0.030(2) 0.031(2) 0.0041(19) 0.002(2) 0.009(2)
C10 0.052(3) 0.043(3) 0.034(3) 0.001(2) -0.005(2) 0.016(2)
C11 0.042(3) 0.049(3) 0.036(3) -0.006(2) -0.004(2) 0.010(2)
C12 0.042(3) 0.039(2) 0.027(2) -0.0020(18) -0.0020(19) 0.004(2)
C13 0.049(3) 0.036(2) 0.051(3) 0.003(2) 0.003(2) -0.003(2)
C14 0.063(4) 0.049(3) 0.048(3) -0.004(3) -0.002(3) -0.013(3)
C15 0.061(4) 0.066(4) 0.093(6) -0.013(4) 0.024(4) -0.013(3)
C16 0.041(3) 0.048(3) 0.047(3) 0.006(2) -0.013(2) -0.005(2)
C17 0.122(6) 0.047(4) 0.069(4) -0.013(3) -0.023(5) -0.014(4)
C18 0.064(4) 0.064(4) 0.092(5) 0.006(4) 0.010(4) -0.022(3)
C19 0.039(3) 0.038(2) 0.031(2) 0.0016(19) -0.001(2) 0.001(2)
C20 0.057(3) 0.031(2) 0.024(2) 0.0044(16) -0.001(2) -0.005(2)
C21 0.062(4) 0.038(3) 0.052(3) 0.000(2) -0.021(3) 0.001(3)
C22 0.089(6) 0.047(3) 0.076(5) 0.020(3) -0.042(4) -0.013(3)
C23 0.154(8) 0.059(4) 0.053(4) 0.021(3) -0.047(5) -0.050(5)
C24 0.162(8) 0.039(3) 0.031(3) -0.007(2) 0.006(5) -0.034(4)
C25 0.090(5) 0.034(2) 0.034(3) -0.005(2) 0.013(3) -0.013(3)
C26 0.066(4) 0.050(3) 0.065(4) -0.013(3) 0.032(3) -0.014(3)
C27 0.071(5) 0.100(5) 0.033(3) 0.019(3) -0.003(3) -0.023(5)
C28 0.050(3) 0.036(3) 0.059(4) -0.003(2) 0.016(3) -0.009(2)
N1 0.0368(19) 0.0291(17) 0.0270(18) -0.0001(14) -0.0002(15) 0.0019(15)
N2 0.048(3) 0.037(2) 0.049(2) -0.0035(17) 0.006(2) 0.0046(18)
Ni 0.0304(3) 0.0272(3) 0.0265(3) -0.0002(2) 0.0010(2) 0.0007(2)
O 0.0409(17) 0.0355(15) 0.0340(16) 0.0058(13) 0.0080(14) 0.0105(13)
P 0.0420(7) 0.0400(6) 0.0320(6) -0.0013(5) 0.0042(5) -0.0058(6)

loop_
_atom_type_symbol
_atom_type_description
_atom_type_scat_dispersion_real
_atom_type_scat_dispersion_imag
_atom_type_scat_source
C C 0.0033 0.0016 'International Tables Vol C Tables 4.2.6.8 and 6.1.1.4'
H H 0.0000 0.0000 'International Tables Vol C Tables 4.2.6.8 and 6.1.1.4'
N N 0.0061 0.0033 'International Tables Vol C Tables 4.2.6.8 and 6.1.1.4'
O O 0.0106 0.0060 'International Tables Vol C Tables 4.2.6.8 and 6.1.1.4'
P P 0.1023 0.0942 'International Tables Vol C Tables 4.2.6.8 and 6.1.1.4'
Ni Ni 0.3393 1.1124 'International Tables Vol C Tables 4.2.6.8 and 6.1.1.4'

loop_
_geom_angle_atom_site_label_1
_geom_angle_atom_site_label_2
_geom_angle_atom_site_label_3
_geom_angle
O C1 C2 123.2(4)
O C1 C4 115.1(4)
C2 C1 C4 121.7(4)
C1 C2 C3 125.4(4)
C1 C2 C5 117.3(3)
C3 C2 C5 116.9(4)
N1 C3 C2 123.4(4)
N1 C3 C6 121.1(4)
C2 C3 C6 115.4(4)
C1 C4 H41 108(3)
C1 C4 H42 116(6)
H41 C4 H42 103(6)
C1 C4 H43 119(6)
H41 C4 H43 100(6)
H42 C4 H43 109(8)
N2 C5 C2 178.1(5)
C3 C6 H61 116(3)
C3 C6 H62 110(4)
H61 C6 H62 116(5)
C3 C6 H63 109(3)
H61 C6 H63 98(4)
H62 C6 H63 107(4)
C12 C7 C8 121.5(4)
C12 C7 N1 117.3(4)
C8 C7 N1 121.1(4)
C9 C8 C7 117.7(4)
C9 C8 C13 120.7(4)
C7 C8 C13 121.6(4)
C10 C9 C8 121.5(4)
C10 C9 H9 129(3)
C8 C9 H9 110(3)
C9 C10 C11 120.0(4)
C9 C10 H10 124(2)
C11 C10 H10 116(2)
C10 C11 C12 122.0(5)
C10 C11 H11 125(2)
C12 C11 H11 113(2)
C11 C12 C7 117.4(4)
C11 C12 C16 119.7(4)
C7 C12 C16 122.9(4)
C8 C13 C15 111.5(5)
C8 C13 C14 112.1(4)
C15 C13 C14 108.4(5)
C8 C13 H13 104(3)
C15 C13 H13 115(3)
C14 C13 H13 106(3)
C13 C14 H141 111(3)
C13 C14 H142 109(2)
H141 C14 H142 107(4)
C13 C14 H143 116(3)
H141 C14 H143 111(4)
H142 C14 H143 102(4)
C13 C15 H151 116(4)
C13 C15 H152 105(3)
H151 C15 H152 102(5)
C13 C15 H153 122(6)
H151 C15 H153 97(7)
H152 C15 H153 113(6)
C18 C16 C17 110.6(6)
C18 C16 C12 112.1(4)
C17 C16 C12 112.0(4)
C18 C16 H16 109(3)
C17 C16 H16 107(3)
C12 C16 H16 106(3)
C16 C17 H171 114(3)
C16 C17 H172 121(4)
H171 C17 H172 101(5)
C16 C17 H173 113(4)
H171 C17 H173 105(5)
H172 C17 H173 101(5)
C16 C18 H181 108(3)
C16 C18 H182 115(4)
H181 C18 H182 113(5)
C16 C18 H183 117(3)
H181 C18 H183 104(4)
H182 C18 H183 99(5)
C20 C19 Ni 109.5(3)
C20 C19 H191 114(3)
Ni C19 H191 112(3)
C20 C19 H192 107(2)
Ni C19 H192 105(2)
H191 C19 H192 108(3)
C21 C20 C25 115.7(5)
C21 C20 C19 121.3(4)
C25 C20 C19 123.0(5)
C20 C21 C22 122.5(6)
C20 C21 H21 118(3)
C22 C21 H21 120(3)
C23 C22 C21 120.6(8)
C23 C22 H22 127(5)
C21 C22 H22 112(5)
C22 C23 C24 119.7(7)
C22 C23 H23 114(4)
C24 C23 H23 126(4)
C25 C24 C23 119.8(7)
C25 C24 H24 119(4)
C23 C24 H24 121(4)
C24 C25 C20 121.7(7)
C24 C25 H25 123(3)
C20 C25 H25 115(2)
P C26 H261 112(4)
P C26 H262 108(3)
H261 C26 H262 106(5)
P C26 H263 101(3)
H261 C26 H263 112(5)
H262 C26 H263 118(5)
P C27 H271 112(3)
P C27 H272 112(4)
H271 C27 H272 93(4)
P C27 H273 112(4)
H271 C27 H273 120(5)
H272 C27 H273 107(6)
P C28 H281 107(3)
P C28 H282 110(2)
H281 C28 H282 115(4)
P C28 H283 119(3)
H281 C28 H283 103(4)
H282 C28 H283 103(4)
C3 N1 C7 115.8(3)
C3 N1 Ni 125.4(3)
C7 N1 Ni 117.4(2)
O Ni C19 165.42(15)
O Ni N1 92.13(12)
C19 Ni N1 96.53(16)
O Ni P 84.24(9)
C19 Ni P 90.49(14)
N1 Ni P 163.86(10)
C1 O Ni 129.4(3)
C27 P C28 104.4(3)
C27 P C26 103.5(4)
C28 P C26 101.1(3)
C27 P Ni 114.1(2)
C28 P Ni 109.05(19)
C26 P Ni 122.6(2)

loop_
_geom_bond_atom_site_label_1
_geom_bond_atom_site_label_2
_geom_bond_distance
C1 O 1.268(5)
C1 C2 1.394(6)
C1 C4 1.507(6)
C2 C3 1.423(5)
C2 C5 1.434(6)
C3 N1 1.313(5)
C3 C6 1.519(6)
C4 H41 1.07(6)
C4 H42 0.75(8)
C4 H43 0.91(10)
C5 N2 1.140(5)
C6 H61 0.87(5)
C6 H62 0.87(6)
C6 H63 0.90(4)
C7 C12 1.400(6)
C7 C8 1.408(6)
C7 N1 1.449(5)
C8 C9 1.397(6)
C8 C13 1.515(6)
C9 C10 1.358(7)
C9 H9 0.93(5)
C10 C11 1.375(7)
C10 H10 0.98(4)
C11 C12 1.388(6)
C11 H11 0.95(4)
C12 C16 1.516(6)
C13 C15 1.527(8)
C13 C14 1.530(7)
C13 H13 0.95(5)
C14 H141 1.04(5)
C14 H142 0.96(4)
C14 H143 1.15(7)
C15 H151 0.92(7)
C15 H152 1.13(5)
C15 H153 0.87(8)
C16 C18 1.510(8)
C16 C17 1.514(7)
C16 H16 0.95(5)
C17 H171 1.07(7)
C17 H172 1.00(7)
C17 H173 1.00(7)
C18 H181 1.01(5)
C18 H182 0.91(6)
C18 H183 1.16(7)
C19 C20 1.505(6)
C19 Ni 1.947(4)
C19 H191 0.97(5)
C19 H192 1.04(4)
C20 C21 1.374(7)
C20 C25 1.401(6)
C21 C22 1.380(8)
C21 H21 0.94(4)
C22 C23 1.330(11)
C22 H22 0.80(6)
C23 C24 1.381(10)
C23 H23 0.98(7)
C24 C25 1.375(9)
C24 H24 0.80(5)
C25 H25 0.93(4)
C26 P 1.811(6)
C26 H261 0.88(6)
C26 H262 0.90(5)
C26 H263 1.00(6)
C27 P 1.798(6)
C27 H271 0.89(5)
C27 H272 1.04(7)
C27 H273 0.87(7)
C28 P 1.811(5)
C28 H281 0.94(5)
C28 H282 0.99(4)
C28 H283 1.05(6)
N1 Ni 1.962(3)
Ni O 1.912(3)
Ni P 2.1535(12)

loop_
_geom_torsion_atom_site_label_1
_geom_torsion_atom_site_label_2
_geom_torsion_atom_site_label_3
_geom_torsion_atom_site_label_4
_geom_torsion
O C1 C2 C3 -5.9(6)
C4 C1 C2 C3 172.8(5)
O C1 C2 C5 -178.9(4)
C4 C1 C2 C5 -0.2(6)
C1 C2 C3 N1 11.1(6)
C5 C2 C3 N1 -175.8(4)
C1 C2 C3 C6 -167.1(4)
C5 C2 C3 C6 5.9(6)
C1 C2 C5 N2 -118(14)
C3 C2 C5 N2 68(14)
C12 C7 C8 C9 -1.5(6)
N1 C7 C8 C9 -179.8(3)
C12 C7 C8 C13 179.9(4)
N1 C7 C8 C13 1.6(6)
C7 C8 C9 C10 -0.1(6)
C13 C8 C9 C10 178.5(4)
C8 C9 C10 C11 0.9(7)
C9 C10 C11 C12 -0.1(7)
C10 C11 C12 C7 -1.4(6)
C10 C11 C12 C16 178.2(4)
C8 C7 C12 C11 2.2(6)
N1 C7 C12 C11 -179.5(4)
C8 C7 C12 C16 -177.4(4)
N1 C7 C12 C16 1.0(6)
C9 C8 C13 C15 -68.9(6)
C7 C8 C13 C15 109.7(5)
C9 C8 C13 C14 52.9(6)
C7 C8 C13 C14 -128.6(4)
C11 C12 C16 C18 -67.3(6)
C7 C12 C16 C18 112.2(5)
C11 C12 C16 C17 57.6(7)
C7 C12 C16 C17 -122.8(6)
Ni C19 C20 C21 45.3(5)
Ni C19 C20 C25 -133.7(4)
C25 C20 C21 C22 -0.5(7)
C19 C20 C21 C22 -179.6(4)
C20 C21 C22 C23 3.0(8)
C21 C22 C23 C24 -3.3(9)
C22 C23 C24 C25 1.2(9)
C23 C24 C25 C20 1.3(8)
C21 C20 C25 C24 -1.6(7)
C19 C20 C25 C24 177.5(4)
C2 C3 N1 C7 -171.0(4)
C6 C3 N1 C7 7.2(6)
C2 C3 N1 Ni -5.0(6)
C6 C3 N1 Ni 173.1(4)
C12 C7 N1 C3 88.9(4)
C8 C7 N1 C3 -92.8(4)
C12 C7 N1 Ni -78.2(4)
C8 C7 N1 Ni 100.1(4)
C20 C19 Ni O 3.5(9)
C20 C19 Ni N1 -122.5(3)
C20 C19 Ni P 72.1(3)
C3 N1 Ni O -2.9(3)
C7 N1 Ni O 162.8(3)
C3 N1 Ni C19 165.3(3)
C7 N1 Ni C19 -28.9(3)
C3 N1 Ni P -79.5(5)
C7 N1 Ni P 86.3(5)
C2 C1 O Ni -5.0(6)
C4 C1 O Ni 176.1(4)
C19 Ni O C1 -118.3(7)
N1 Ni O C1 8.2(4)
P Ni O C1 172.4(3)
O Ni P C27 65.8(3)
C19 Ni P C27 -100.6(4)
N1 Ni P C27 143.4(5)
O Ni P C28 -50.5(2)
C19 Ni P C28 143.1(3)
N1 Ni P C28 27.1(4)
O Ni P C26 -168.0(3)
C19 Ni P C26 25.6(3)
N1 Ni P C26 -90.4(5)
